data_2229693
loop_
_publ_author_name
'Pasdar, Hoda'
'Sadat Kashani, Saghi'
'Ghiasi, Reza'
'Aghabozorg, Hossein'
'Notash, Behrouz'

_publ_section_title
;
 Benzene-1,3-diammonium
 bis(pyridine-2,6-dicarboxylato-\k^3^<i>O</i>^2^,<i>N</i>,<i>O</i>^6^)cobaltate(II)
 pentahydrate
;
_journal_coeditor_code HY2407
_journal_issue 4
_journal_name_full 'Acta Crystallographica Section E'
_journal_page_first m507
_journal_page_last m508
_journal_paper_doi 10.1107/S1600536811009858
_journal_volume 67
_journal_year 2011
_chemical_formula_iupac '(C6 H10 N2) [Co (C7 H3 N O4)2], 5H2 O'
_chemical_formula_moiety 'C6 H10 N2 2+, C14 H6 Co N2 O8 2-, 5(H2 O)'
_chemical_formula_sum 'C20 H26 Co N4 O13'
_chemical_formula_weight 589.38
_chemical_name_systematic
;
Benzene-1,3-diammonium bis(pyridine-2,6-dicarboxylato-
\k^3^<i>O</i>^2^,<i>N</i>,<i>O</i>^6^)cobaltate(II) pentahydrate
;
_space_group_IT_number 14
_symmetry_cell_setting monoclinic
_symmetry_space_group_name_Hall '-P 2yn'
_symmetry_space_group_name_H-M 'P 1 21/n 1'
_atom_sites_solution_hydrogens geom
_atom_sites_solution_primary direct
_atom_sites_solution_secondary difmap
_audit_creation_method SHELXL-97
_cell_angle_alpha 90.00
_cell_angle_beta 100.883(2)
_cell_angle_gamma 90.00
_cell_formula_units_Z 4
_cell_length_a 7.5236(2)
_cell_length_b 18.0200(7)
_cell_length_c 18.7122(6)
_cell_measurement_reflns_used 6702
_cell_measurement_temperature 298(2)
_cell_measurement_theta_max 29.18
_cell_measurement_theta_min 2.22
_cell_volume 2491.28(14)
_computing_cell_refinement 'X-AREA (Stoe & Cie, 2005)'
_computing_data_collection 'X-AREA (Stoe & Cie, 2005)'
_computing_data_reduction 'X-AREA (Stoe & Cie, 2005)'
_computing_molecular_graphics 'ORTEP-3 (Farrugia, 1997)'
_computing_publication_material 'WinGX (Farrugia, 1999)'
_computing_structure_refinement 'SHELXL97 (Sheldrick, 2008)'
_computing_structure_solution 'SHELXS97 (Sheldrick, 2008)'
_diffrn_ambient_temperature 298(2)
_diffrn_measured_fraction_theta_full 0.992
_diffrn_measured_fraction_theta_max 0.992
_diffrn_measurement_device_type 'Stoe IPDS-2'
_diffrn_measurement_method \w
_diffrn_radiation_monochromator graphite
_diffrn_radiation_source 'fine-focus sealed tube'
_diffrn_radiation_type MoK\a
_diffrn_radiation_wavelength 0.71073
_diffrn_reflns_av_R_equivalents 0.0643
_diffrn_reflns_av_sigmaI/netI 0.0481
_diffrn_reflns_limit_h_max 9
_diffrn_reflns_limit_h_min -10
_diffrn_reflns_limit_k_max 24
_diffrn_reflns_limit_k_min -23
_diffrn_reflns_limit_l_max 25
_diffrn_reflns_limit_l_min -25
_diffrn_reflns_number 19874
_diffrn_reflns_theta_full 29.18
_diffrn_reflns_theta_max 29.18
_diffrn_reflns_theta_min 2.22
_exptl_absorpt_coefficient_mu 0.764
_exptl_absorpt_correction_type none
_exptl_crystal_colour 'dark pink'
_exptl_crystal_density_diffrn 1.571
_exptl_crystal_density_method 'not measured'
_exptl_crystal_description needle
_exptl_crystal_F_000 1220
_exptl_crystal_size_max 0.50
_exptl_crystal_size_mid 0.15
_exptl_crystal_size_min 0.10
_refine_diff_density_max 0.339
_refine_diff_density_min -0.324
_refine_ls_extinction_method none
_refine_ls_goodness_of_fit_ref 1.205
_refine_ls_hydrogen_treatment mixed
_refine_ls_matrix_type full
_refine_ls_number_parameters 407
_refine_ls_number_reflns 6702
_refine_ls_number_restraints 2
_refine_ls_restrained_S_all 1.206
_refine_ls_R_factor_all 0.0764
_refine_ls_R_factor_gt 0.0553
_refine_ls_shift/su_max 0.007
_refine_ls_shift/su_mean 0.001
_refine_ls_structure_factor_coef Fsqd
_refine_ls_weighting_details 'calc w=1/[\s^2^(Fo^2^)+(0.0310P)^2^+1.7282P] where P=(Fo^2^+2Fc^2^)/3'
_refine_ls_weighting_scheme calc
_refine_ls_wR_factor_gt 0.1059
_refine_ls_wR_factor_ref 0.1132
_reflns_number_gt 5366
_reflns_number_total 6702
_reflns_threshold_expression I>2\s(I)
_cod_data_source_file hy2407.cif
_cod_data_source_block I
_cod_original_cell_volume 2491.29(14)
_cod_original_sg_symbol_H-M 'P 21/n'
_cod_database_code 2229693
_cod_database_fobs_code 2229693

loop_
_symmetry_equiv_pos_as_xyz
'x, y, z'
'-x+1/2, y+1/2, -z+1/2'
'-x, -y, -z'
'x-1/2, -y-1/2, z-1/2'

loop_
_atom_site_type_symbol
_atom_site_label
_atom_site_fract_x
_atom_site_fract_y
_atom_site_fract_z
_atom_site_U_iso_or_equiv
_atom_site_adp_type
_atom_site_calc_flag
_atom_site_refinement_flags
_atom_site_occupancy
_atom_site_disorder_assembly
_atom_site_disorder_group
Co Co1 0.64449(5) 0.982592(19) 0.312577(16) 0.02479(9) Uani d . 1 . .
O O1 0.8779(3) 1.03503(13) 0.28454(10) 0.0426(5) Uani d . 1 . .
O O2 1.0026(3) 1.06589(13) 0.19026(12) 0.0481(6) Uani d . 1 . .
O O3 0.4033(3) 0.91494(11) 0.28828(9) 0.0341(4) Uani d . 1 . .
O O4 0.2123(3) 0.86302(14) 0.19579(11) 0.0471(5) Uani d . 1 . .
O O5 0.4980(3) 1.08443(11) 0.31941(10) 0.0355(4) Uani d . 1 . .
O O6 0.4177(3) 1.16437(10) 0.39852(11) 0.0348(4) Uani d . 1 . .
O O7 0.8000(3) 0.88934(11) 0.35988(9) 0.0367(4) Uani d . 1 . .
O O8 0.9307(3) 0.83948(12) 0.46576(11) 0.0448(5) Uani d . 1 . .
O O9 0.3372(3) 0.77720(13) 0.34605(11) 0.0393(5) Uani d D 1 . .
O O10 0.5258(5) 0.72787(18) 0.48332(16) 0.0614(7) Uani d . 1 . .
O O11 0.8434(5) 0.69320(18) 0.43693(16) 0.0659(7) Uani d . 1 . .
O O12 0.3223(4) 0.5943(2) 0.42544(17) 0.0670(8) Uani d . 1 . .
O O13 0.0351(4) 0.65086(15) 0.32207(15) 0.0519(6) Uani d D 1 . .
N N1 0.6128(3) 0.96490(11) 0.20453(10) 0.0251(4) Uani d . 1 . .
N N2 0.6870(3) 1.00350(10) 0.42057(10) 0.0220(4) Uani d . 1 . .
N N3 0.9659(3) 0.80230(14) 0.27389(12) 0.0292(4) Uani d . 1 . .
N N4 0.3688(3) 0.68621(13) 0.22490(13) 0.0282(4) Uani d . 1 . .
C C1 0.7387(4) 0.99011(14) 0.16927(13) 0.0288(5) Uani d . 1 . .
C C2 0.7267(4) 0.97588(17) 0.09568(14) 0.0392(6) Uani d . 1 . .
H H2 0.8153 0.9927 0.0711 0.047 Uiso calc R 1 . .
C C3 0.5791(4) 0.93595(17) 0.05974(14) 0.0404(7) Uani d . 1 . .
H H3 0.5683 0.9257 0.0104 0.048 Uiso calc R 1 . .
C C4 0.4476(4) 0.91124(16) 0.09695(13) 0.0356(6) Uani d . 1 . .
H H4 0.3470 0.8851 0.0731 0.043 Uiso calc R 1 . .
C C5 0.4702(3) 0.92658(14) 0.17044(12) 0.0261(5) Uani d . 1 . .
C C6 0.8870(4) 1.03362(15) 0.21823(14) 0.0327(5) Uani d . 1 . .
C C7 0.3483(3) 0.89943(14) 0.22113(13) 0.0290(5) Uani d . 1 . .
C C8 0.6188(3) 1.06555(13) 0.44373(12) 0.0242(4) Uani d . 1 . .
C C9 0.6530(4) 1.08338(15) 0.51711(13) 0.0301(5) Uani d . 1 . .
H H9 0.6071 1.1268 0.5334 0.036 Uiso calc R 1 . .
C C10 0.7571(4) 1.03510(15) 0.56585(13) 0.0309(5) Uani d . 1 . .
H H10 0.7816 1.0462 0.6153 0.037 Uiso calc R 1 . .
C C11 0.8246(3) 0.97036(14) 0.54083(12) 0.0266(5) Uani d . 1 . .
H H11 0.8943 0.9375 0.5728 0.032 Uiso calc R 1 . .
C C12 0.7848(3) 0.95620(13) 0.46633(12) 0.0228(4) Uani d . 1 . .
C C13 0.5029(3) 1.10953(13) 0.38304(13) 0.0261(5) Uani d . 1 . .
C C14 0.8452(3) 0.88883(14) 0.42920(13) 0.0277(5) Uani d . 1 . .
C C15 0.8107(3) 0.77539(13) 0.22120(12) 0.0242(4) Uani d . 1 . .
C C16 0.8140(4) 0.77813(15) 0.14768(13) 0.0304(5) Uani d . 1 . .
H H16 0.9120 0.7987 0.1310 0.036 Uiso calc R 1 . .
C C17 0.6676(4) 0.74947(17) 0.09941(13) 0.0359(6) Uani d . 1 . .
H H17 0.6678 0.7504 0.0497 0.043 Uiso calc R 1 . .
C C18 0.5211(4) 0.71944(15) 0.12409(13) 0.0312(5) Uani d . 1 . .
H H18 0.4236 0.7002 0.0913 0.037 Uiso calc R 1 . .
C C19 0.5212(3) 0.71837(13) 0.19752(13) 0.0250(5) Uani d . 1 . .
C C20 0.6661(3) 0.74587(14) 0.24743(12) 0.0266(5) Uani d . 1 . .
H H20 0.6659 0.7445 0.2971 0.032 Uiso calc R 1 . .
H H3A 1.041(5) 0.8267(19) 0.2526(18) 0.042(9) Uiso d . 1 . .
H H4A 0.342(5) 0.714(2) 0.261(2) 0.057(11) Uiso d . 1 . .
H H9A 0.381(5) 0.819(2) 0.3366(18) 0.043(9) Uiso d . 1 . .
H H10A 0.543(7) 0.755(3) 0.519(3) 0.093(18) Uiso d . 1 . .
H H11A 0.903(7) 0.741(3) 0.439(3) 0.087(16) Uiso d . 1 . .
H H12A 0.387(9) 0.634(4) 0.448(3) 0.12(2) Uiso d . 1 . .
H H13A 0.125(6) 0.633(3) 0.352(3) 0.11(2) Uiso d D 1 . .
H H3B 0.929(5) 0.8373(19) 0.3069(18) 0.044(9) Uiso d . 1 . .
H H4B 0.403(5) 0.642(2) 0.2465(19) 0.052(10) Uiso d . 1 . .
H H9B 0.385(5) 0.763(2) 0.3831(17) 0.055(12) Uiso d D 1 . .
H H10B 0.624(7) 0.719(3) 0.475(2) 0.068(15) Uiso d . 1 . .
H H11B 0.886(7) 0.671(3) 0.403(3) 0.081(15) Uiso d . 1 . .
H H12B 0.380(7) 0.580(3) 0.401(3) 0.074(16) Uiso d . 1 . .
H H13B 0.033(7) 0.624(3) 0.289(3) 0.089(17) Uiso d . 1 . .
H H3C 1.035(5) 0.762(2) 0.301(2) 0.057(11) Uiso d . 1 . .
H H4C 0.277(5) 0.6805(19) 0.1891(19) 0.045(9) Uiso d . 1 . .

loop_
_atom_site_aniso_label
_atom_site_aniso_U_11
_atom_site_aniso_U_22
_atom_site_aniso_U_33
_atom_site_aniso_U_12
_atom_site_aniso_U_13
_atom_site_aniso_U_23
Co1 0.02959(17) 0.02648(16) 0.01790(13) -0.00151(14) 0.00348(11) -0.00162(12)
O1 0.0403(11) 0.0565(14) 0.0311(9) -0.0213(10) 0.0069(8) -0.0076(9)
O2 0.0504(13) 0.0507(13) 0.0487(12) -0.0263(11) 0.0232(10) -0.0087(10)
O3 0.0383(10) 0.0402(10) 0.0258(8) -0.0118(8) 0.0109(7) -0.0033(7)
O4 0.0383(11) 0.0640(15) 0.0388(10) -0.0237(10) 0.0065(9) -0.0065(10)
O5 0.0451(11) 0.0319(10) 0.0269(8) 0.0085(8) 0.0001(8) 0.0007(7)
O6 0.0304(10) 0.0303(10) 0.0425(10) 0.0070(8) 0.0039(8) -0.0020(8)
O7 0.0486(12) 0.0358(10) 0.0244(8) 0.0155(9) 0.0036(8) -0.0048(7)
O8 0.0575(14) 0.0389(11) 0.0366(10) 0.0198(10) 0.0052(9) 0.0045(9)
O9 0.0457(12) 0.0370(12) 0.0338(10) -0.0053(9) 0.0035(9) -0.0008(9)
O10 0.0624(19) 0.0697(19) 0.0494(14) 0.0069(15) 0.0035(13) -0.0104(13)
O11 0.082(2) 0.0566(17) 0.0617(17) 0.0052(15) 0.0205(15) -0.0063(14)
O12 0.0659(19) 0.084(2) 0.0579(16) 0.0049(17) 0.0296(15) -0.0025(15)
O13 0.0587(16) 0.0464(14) 0.0483(13) 0.0015(11) 0.0047(12) -0.0124(11)
N1 0.0312(11) 0.0235(10) 0.0206(8) -0.0037(8) 0.0054(7) -0.0010(7)
N2 0.0222(9) 0.0237(10) 0.0203(8) -0.0007(7) 0.0045(7) -0.0012(7)
N3 0.0210(10) 0.0362(12) 0.0301(10) -0.0029(9) 0.0036(8) -0.0084(9)
N4 0.0239(10) 0.0273(11) 0.0331(11) -0.0015(8) 0.0048(9) -0.0008(9)
C1 0.0346(13) 0.0261(12) 0.0271(11) -0.0048(10) 0.0093(9) 0.0001(9)
C2 0.0521(17) 0.0404(15) 0.0294(12) -0.0096(13) 0.0184(11) -0.0011(11)
C3 0.0572(19) 0.0425(16) 0.0224(11) -0.0083(13) 0.0099(11) -0.0042(11)
C4 0.0434(15) 0.0367(14) 0.0247(11) -0.0083(12) 0.0009(10) -0.0068(10)
C5 0.0276(12) 0.0261(12) 0.0242(10) -0.0022(9) 0.0036(9) 0.0001(9)
C6 0.0352(13) 0.0302(13) 0.0346(12) -0.0081(10) 0.0118(10) -0.0034(10)
C7 0.0279(12) 0.0311(13) 0.0282(11) -0.0048(10) 0.0058(9) -0.0014(10)
C8 0.0227(11) 0.0241(11) 0.0263(10) -0.0014(8) 0.0056(8) -0.0023(9)
C9 0.0322(13) 0.0304(12) 0.0285(11) -0.0010(10) 0.0077(10) -0.0102(10)
C10 0.0337(13) 0.0384(14) 0.0204(10) -0.0044(10) 0.0044(9) -0.0079(9)
C11 0.0249(11) 0.0335(13) 0.0212(10) -0.0012(9) 0.0036(8) 0.0022(9)
C12 0.0205(10) 0.0271(11) 0.0213(10) 0.0000(8) 0.0053(8) 0.0002(8)
C13 0.0223(11) 0.0249(11) 0.0307(11) -0.0024(9) 0.0036(9) -0.0003(9)
C14 0.0277(12) 0.0284(12) 0.0266(11) 0.0023(9) 0.0043(9) 0.0008(9)
C15 0.0194(10) 0.0261(11) 0.0263(10) 0.0018(9) 0.0022(8) -0.0058(9)
C16 0.0287(12) 0.0345(13) 0.0295(12) -0.0015(10) 0.0094(10) -0.0021(10)
C17 0.0377(15) 0.0482(16) 0.0219(11) -0.0040(12) 0.0060(10) -0.0036(11)
C18 0.0298(13) 0.0331(13) 0.0284(11) -0.0040(10) -0.0004(9) -0.0074(10)
C19 0.0200(11) 0.0238(11) 0.0312(11) 0.0007(9) 0.0044(9) -0.0027(9)
C20 0.0252(12) 0.0310(12) 0.0235(10) -0.0004(9) 0.0042(9) -0.0035(9)

loop_
_atom_type_symbol
_atom_type_description
_atom_type_scat_dispersion_real
_atom_type_scat_dispersion_imag
_atom_type_scat_source
C C 0.0033 0.0016 'International Tables Vol C Tables 4.2.6.8 and 6.1.1.4'
H H 0.0000 0.0000 'International Tables Vol C Tables 4.2.6.8 and 6.1.1.4'
N N 0.0061 0.0033 'International Tables Vol C Tables 4.2.6.8 and 6.1.1.4'
O O 0.0106 0.0060 'International Tables Vol C Tables 4.2.6.8 and 6.1.1.4'
Co Co 0.3494 0.9721 'International Tables Vol C Tables 4.2.6.8 and 6.1.1.4'
Cl Cl 0.1484 0.1585 'International Tables Vol C Tables 4.2.6.8 and 6.1.1.4'

loop_
_geom_angle_atom_site_label_1
_geom_angle_atom_site_label_2
_geom_angle_atom_site_label_3
_geom_angle_site_symmetry_1
_geom_angle_site_symmetry_3
_geom_angle
_geom_angle_publ_flag
N1 Co1 N2 . . 177.16(8) ?
N1 Co1 O7 . . 104.03(7) ?
N2 Co1 O7 . . 76.23(7) ?
N1 Co1 O1 . . 76.81(8) ?
N2 Co1 O1 . . 100.37(7) ?
O7 Co1 O1 . . 92.18(9) ?
N1 Co1 O5 . . 103.23(8) ?
N2 Co1 O5 . . 76.60(7) ?
O7 Co1 O5 . . 152.70(7) ?
O1 Co1 O5 . . 95.22(9) ?
N1 Co1 O3 . . 76.36(7) ?
N2 Co1 O3 . . 106.48(7) ?
O7 Co1 O3 . . 90.92(8) ?
O1 Co1 O3 . . 152.93(7) ?
O5 Co1 O3 . . 94.25(8) ?
C6 O1 Co1 . . 115.64(17) ?
C7 O3 Co1 . . 115.67(16) ?
C13 O5 Co1 . . 115.76(16) ?
C14 O7 Co1 . . 116.43(16) ?
H9A O9 H9B . . 111(4) ?
H10A O10 H10B . . 106(5) ?
H11A O11 H11B . . 102(4) ?
H12A O12 H12B . . 104(5) ?
H13A O13 H13B . . 100(5) ?
C5 N1 C1 . . 121.5(2) ?
C5 N1 Co1 . . 119.62(16) ?
C1 N1 Co1 . . 118.82(16) ?
C12 N2 C8 . . 121.87(19) ?
C12 N2 Co1 . . 119.28(15) ?
C8 N2 Co1 . . 118.84(15) ?
C15 N3 H3A . . 111(2) ?
C15 N3 H3B . . 111(2) ?
H3A N3 H3B . . 105(3) ?
C15 N3 H3C . . 112(2) ?
H3A N3 H3C . . 107(3) ?
H3B N3 H3C . . 110(3) ?
C19 N4 H4A . . 110(3) ?
C19 N4 H4B . . 109(2) ?
H4A N4 H4B . . 104(3) ?
C19 N4 H4C . . 110(2) ?
H4A N4 H4C . . 112(3) ?
H4B N4 H4C . . 111(3) ?
N1 C1 C2 . . 120.6(2) ?
N1 C1 C6 . . 112.8(2) ?
C2 C1 C6 . . 126.6(2) ?
C3 C2 C1 . . 118.3(2) ?
C3 C2 H2 . . 120.9 ?
C1 C2 H2 . . 120.9 ?
C2 C3 C4 . . 120.4(2) ?
C2 C3 H3 . . 119.8 ?
C4 C3 H3 . . 119.8 ?
C5 C4 C3 . . 118.0(2) ?
C5 C4 H4 . . 121.0 ?
C3 C4 H4 . . 121.0 ?
N1 C5 C4 . . 121.1(2) ?
N1 C5 C7 . . 113.2(2) ?
C4 C5 C7 . . 125.6(2) ?
O2 C6 O1 . . 125.5(3) ?
O2 C6 C1 . . 118.7(2) ?
O1 C6 C1 . . 115.8(2) ?
O4 C7 O3 . . 125.9(2) ?
O4 C7 C5 . . 119.1(2) ?
O3 C7 C5 . . 115.0(2) ?
N2 C8 C9 . . 120.3(2) ?
N2 C8 C13 . . 113.31(19) ?
C9 C8 C13 . . 126.4(2) ?
C8 C9 C10 . . 118.7(2) ?
C8 C9 H9 . . 120.6 ?
C10 C9 H9 . . 120.6 ?
C11 C10 C9 . . 120.1(2) ?
C11 C10 H10 . . 120.0 ?
C9 C10 H10 . . 120.0 ?
C10 C11 C12 . . 117.9(2) ?
C10 C11 H11 . . 121.0 ?
C12 C11 H11 . . 121.0 ?
N2 C12 C11 . . 121.1(2) ?
N2 C12 C14 . . 113.42(19) ?
C11 C12 C14 . . 125.5(2) ?
O6 C13 O5 . . 125.3(2) ?
O6 C13 C8 . . 119.3(2) ?
O5 C13 C8 . . 115.3(2) ?
O8 C14 O7 . . 125.6(2) ?
O8 C14 C12 . . 119.8(2) ?
O7 C14 C12 . . 114.6(2) ?
C16 C15 C20 . . 122.1(2) ?
C16 C15 N3 . . 119.8(2) ?
C20 C15 N3 . . 118.1(2) ?
C15 C16 C17 . . 118.3(2) ?
C15 C16 H16 . . 120.8 ?
C17 C16 H16 . . 120.8 ?
C18 C17 C16 . . 120.9(2) ?
C18 C17 H17 . . 119.5 ?
C16 C17 H17 . . 119.5 ?
C19 C18 C17 . . 119.3(2) ?
C19 C18 H18 . . 120.4 ?
C17 C18 H18 . . 120.4 ?
C18 C19 C20 . . 121.4(2) ?
C18 C19 N4 . . 120.3(2) ?
C20 C19 N4 . . 118.3(2) ?
C15 C20 C19 . . 118.0(2) ?
C15 C20 H20 . . 121.0 ?
C19 C20 H20 . . 121.0 ?

loop_
_geom_bond_atom_site_label_1
_geom_bond_atom_site_label_2
_geom_bond_site_symmetry_2
_geom_bond_distance
_geom_bond_publ_flag
Co1 N1 . 2.0160(19) ?
Co1 N2 . 2.0209(18) ?
Co1 O7 . 2.1414(19) ?
Co1 O1 . 2.145(2) ?
Co1 O5 . 2.1570(19) ?
Co1 O3 . 2.1621(19) ?
O1 C6 . 1.256(3) ?
O2 C6 . 1.241(3) ?
O3 C7 . 1.277(3) ?
O4 C7 . 1.233(3) ?
O5 C13 . 1.268(3) ?
O6 C13 . 1.242(3) ?
O7 C14 . 1.277(3) ?
O8 C14 . 1.228(3) ?
O9 H9A . 0.86(4) ?
O9 H9B . 0.76(3) ?
O10 H10A . 0.81(6) ?
O10 H10B . 0.80(5) ?
O11 H11A . 0.97(5) ?
O11 H11B . 0.86(5) ?
O12 H12A . 0.93(7) ?
O12 H12B . 0.73(5) ?
O13 H13A . 0.86(3) ?
O13 H13B . 0.78(5) ?
N1 C5 . 1.332(3) ?
N1 C1 . 1.333(3) ?
N2 C12 . 1.328(3) ?
N2 C8 . 1.336(3) ?
N3 C15 . 1.462(3) ?
N3 H3A . 0.87(4) ?
N3 H3B . 0.96(4) ?
N3 H3C . 0.98(4) ?
N4 C19 . 1.461(3) ?
N4 H4A . 0.89(4) ?
N4 H4B . 0.90(4) ?
N4 H4C . 0.88(4) ?
C1 C2 . 1.387(3) ?
C1 C6 . 1.521(4) ?
C2 C3 . 1.386(4) ?
C2 H2 . 0.9300 ?
C3 C4 . 1.387(4) ?
C3 H3 . 0.9300 ?
C4 C5 . 1.381(3) ?
C4 H4 . 0.9300 ?
C5 C7 . 1.519(3) ?
C8 C9 . 1.386(3) ?
C8 C13 . 1.518(3) ?
C9 C10 . 1.390(4) ?
C9 H9 . 0.9300 ?
C10 C11 . 1.389(4) ?
C10 H10 . 0.9300 ?
C11 C12 . 1.393(3) ?
C11 H11 . 0.9300 ?
C12 C14 . 1.511(3) ?
C15 C16 . 1.381(3) ?
C15 C20 . 1.382(3) ?
C16 C17 . 1.386(4) ?
C16 H16 . 0.9300 ?
C17 C18 . 1.383(4) ?
C17 H17 . 0.9300 ?
C18 C19 . 1.374(3) ?
C18 H18 . 0.9300 ?
C19 C20 . 1.386(3) ?
C20 H20 . 0.9300 ?

loop_
_geom_hbond_atom_site_label_D
_geom_hbond_atom_site_label_H
_geom_hbond_atom_site_label_A
_geom_hbond_site_symmetry_A
_geom_hbond_distance_DH
_geom_hbond_distance_HA
_geom_hbond_distance_DA
_geom_hbond_angle_DHA
_geom_hbond_publ_flag
C10 H10 O3 3_676 0.93 2.57 3.311(3) 136 yes
C18 H18 O8 4_575 0.93 2.47 3.099(3) 125 yes
O9 H9A O3 . 0.86(4) 1.97(4) 2.789(3) 160(3) yes
O9 H9B O10 . 0.76(3) 2.07(3) 2.833(4) 176(4) yes
O10 H10A O6 3_676 0.81(6) 2.10(6) 2.913(4) 173(5) yes
O10 H10B O11 . 0.80(5) 1.97(5) 2.764(5) 170(5) yes
O11 H11A O8 . 0.97(5) 1.84(5) 2.746(4) 153(4) yes
O11 H11B O13 1_655 0.86(5) 2.08(5) 2.907(4) 161(5) yes
O12 H12A O10 . 0.93(7) 2.03(7) 2.946(5) 171(5) yes
O12 H12B O2 2_645 0.73(5) 2.09(5) 2.786(4) 161(5) yes
O13 H13A O12 . 0.86(3) 1.95(3) 2.805(4) 176(5) yes
O13 H13B O5 2_545 0.78(5) 2.13(5) 2.873(3) 161(5) yes
N3 H3A O4 1_655 0.87(4) 1.93(4) 2.791(3) 169(3) yes
N3 H3B O7 . 0.96(4) 1.78(4) 2.714(3) 163(3) yes
N3 H3C O13 1_655 0.98(4) 2.04(4) 2.890(4) 144(3) yes
N3 H3C O9 1_655 0.98(4) 2.29(4) 2.899(3) 120(3) yes
N4 H4A O9 . 0.89(4) 1.97(4) 2.844(3) 168(4) yes
N4 H4B O2 2_645 0.90(4) 1.87(4) 2.752(3) 166(3) yes
N4 H4C O6 2_545 0.88(4) 2.00(4) 2.873(3) 175(3) yes

loop_
_geom_torsion_atom_site_label_1
_geom_torsion_atom_site_label_2
_geom_torsion_atom_site_label_3
_geom_torsion_atom_site_label_4
_geom_torsion_site_symmetry_1
_geom_torsion_site_symmetry_2
_geom_torsion_site_symmetry_3
_geom_torsion_site_symmetry_4
_geom_torsion
_geom_torsion_publ_flag
N1 Co1 O1 C6 . . . . 2.1(2) ?
N2 Co1 O1 C6 . . . . -177.6(2) ?
O7 Co1 O1 C6 . . . . 106.0(2) ?
O5 Co1 O1 C6 . . . . -100.3(2) ?
O3 Co1 O1 C6 . . . . 9.7(3) ?
N1 Co1 O3 C7 . . . . -3.76(19) ?
N2 Co1 O3 C7 . . . . 176.12(18) ?
O7 Co1 O3 C7 . . . . -107.98(19) ?
O1 Co1 O3 C7 . . . . -11.4(3) ?
O5 Co1 O3 C7 . . . . 98.85(19) ?
N1 Co1 O5 C13 . . . . -177.44(18) ?
N2 Co1 O5 C13 . . . . -0.35(18) ?
O7 Co1 O5 C13 . . . . 5.3(3) ?
O1 Co1 O5 C13 . . . . -99.79(19) ?
O3 Co1 O5 C13 . . . . 105.59(19) ?
N1 Co1 O7 C14 . . . . 177.36(19) ?
N2 Co1 O7 C14 . . . . 0.26(19) ?
O1 Co1 O7 C14 . . . . 100.4(2) ?
O5 Co1 O7 C14 . . . . -5.4(3) ?
O3 Co1 O7 C14 . . . . -106.5(2) ?
O7 Co1 N1 C5 . . . . 89.93(19) ?
O1 Co1 N1 C5 . . . . 178.9(2) ?
O5 Co1 N1 C5 . . . . -88.78(19) ?
O3 Co1 N1 C5 . . . . 2.43(18) ?
O7 Co1 N1 C1 . . . . -88.0(2) ?
O1 Co1 N1 C1 . . . . 0.90(19) ?
O5 Co1 N1 C1 . . . . 93.24(19) ?
O3 Co1 N1 C1 . . . . -175.5(2) ?
O7 Co1 N2 C12 . . . . 1.51(17) ?
O1 Co1 N2 C12 . . . . -88.20(18) ?
O5 Co1 N2 C12 . . . . 178.85(19) ?
O3 Co1 N2 C12 . . . . 88.34(18) ?
O7 Co1 N2 C8 . . . . -179.87(19) ?
O1 Co1 N2 C8 . . . . 90.42(18) ?
O5 Co1 N2 C8 . . . . -2.53(17) ?
O3 Co1 N2 C8 . . . . -93.04(18) ?
C5 N1 C1 C2 . . . . -1.2(4) ?
Co1 N1 C1 C2 . . . . 176.7(2) ?
C5 N1 C1 C6 . . . . 178.8(2) ?
Co1 N1 C1 C6 . . . . -3.2(3) ?
N1 C1 C2 C3 . . . . 1.0(4) ?
C6 C1 C2 C3 . . . . -179.0(3) ?
C1 C2 C3 C4 . . . . 0.1(5) ?
C2 C3 C4 C5 . . . . -1.1(5) ?
C1 N1 C5 C4 . . . . 0.2(4) ?
Co1 N1 C5 C4 . . . . -177.8(2) ?
C1 N1 C5 C7 . . . . 176.9(2) ?
Co1 N1 C5 C7 . . . . -1.0(3) ?
C3 C4 C5 N1 . . . . 1.0(4) ?
C3 C4 C5 C7 . . . . -175.3(3) ?
Co1 O1 C6 O2 . . . . 173.7(2) ?
Co1 O1 C6 C1 . . . . -4.3(3) ?
N1 C1 C6 O2 . . . . -173.2(3) ?
C2 C1 C6 O2 . . . . 6.8(4) ?
N1 C1 C6 O1 . . . . 5.0(4) ?
C2 C1 C6 O1 . . . . -174.9(3) ?
Co1 O3 C7 O4 . . . . -178.5(2) ?
Co1 O3 C7 C5 . . . . 4.3(3) ?
N1 C5 C7 O4 . . . . -179.7(3) ?
C4 C5 C7 O4 . . . . -3.2(4) ?
N1 C5 C7 O3 . . . . -2.3(3) ?
C4 C5 C7 O3 . . . . 174.2(3) ?
C12 N2 C8 C9 . . . . 1.8(3) ?
Co1 N2 C8 C9 . . . . -176.81(18) ?
C12 N2 C8 C13 . . . . -176.8(2) ?
Co1 N2 C8 C13 . . . . 4.6(3) ?
N2 C8 C9 C10 . . . . -0.9(4) ?
C13 C8 C9 C10 . . . . 177.6(2) ?
C8 C9 C10 C11 . . . . -0.1(4) ?
C9 C10 C11 C12 . . . . 0.1(4) ?
C8 N2 C12 C11 . . . . -1.7(3) ?
Co1 N2 C12 C11 . . . . 176.86(17) ?
C8 N2 C12 C14 . . . . 178.6(2) ?
Co1 N2 C12 C14 . . . . -2.8(3) ?
C10 C11 C12 N2 . . . . 0.7(4) ?
C10 C11 C12 C14 . . . . -179.7(2) ?
Co1 O5 C13 O6 . . . . -174.9(2) ?
Co1 O5 C13 C8 . . . . 2.7(3) ?
N2 C8 C13 O6 . . . . 173.0(2) ?
C9 C8 C13 O6 . . . . -5.5(4) ?
N2 C8 C13 O5 . . . . -4.8(3) ?
C9 C8 C13 O5 . . . . 176.7(2) ?
Co1 O7 C14 O8 . . . . 178.4(2) ?
Co1 O7 C14 C12 . . . . -1.7(3) ?
N2 C12 C14 O8 . . . . -177.2(2) ?
C11 C12 C14 O8 . . . . 3.1(4) ?
N2 C12 C14 O7 . . . . 2.9(3) ?
C11 C12 C14 O7 . . . . -176.7(2) ?
C20 C15 C16 C17 . . . . -0.7(4) ?
N3 C15 C16 C17 . . . . 177.5(2) ?
C15 C16 C17 C18 . . . . 0.5(4) ?
C16 C17 C18 C19 . . . . 0.2(4) ?
C17 C18 C19 C20 . . . . -0.9(4) ?
C17 C18 C19 N4 . . . . -179.3(2) ?
C16 C15 C20 C19 . . . . 0.1(4) ?
N3 C15 C20 C19 . . . . -178.1(2) ?
C18 C19 C20 C15 . . . . 0.7(4) ?
N4 C19 C20 C15 . . . . 179.2(2) ?
